data_4102723
loop_
_publ_author_name
'Matthew A. Rankin'
'Christopher C. Cummins'

_publ_section_title
;
 Carbon Dioxide Reduction by Terminal Tantalum Hydrides: Formation and
 Isolation of Bridging Methylene Diolate Complexes
;
_journal_name_full 'Journal of the American Chemical Society'
_journal_page_first 10021
_journal_page_last 10023
_journal_paper_doi 10.1021/ja104761n
_journal_volume 132
_journal_year 2010
_chemical_formula_sum 'C44 H69 N4 O Ta'
_chemical_formula_weight 850.98
_chemical_name_common (Ar[CH2tBu]N)2(C(H)tBuNAr)TaOC(H)NtBu
_chemical_name_systematic
; 
 ? 
;
_space_group_IT_number 2
_symmetry_cell_setting triclinic
_symmetry_space_group_name_Hall '-P 1'
_symmetry_space_group_name_H-M 'P -1'
_atom_sites_solution_hydrogens geom
_atom_sites_solution_primary direct
_atom_sites_solution_secondary difmap
_audit_creation_method SHELXL-97
_cell_angle_alpha 86.206(2)
_cell_angle_beta 72.564(2)
_cell_angle_gamma 77.292(2)
_cell_formula_units_Z 2
_cell_length_a 10.7775(12)
_cell_length_b 13.8137(15)
_cell_length_c 15.7172(17)
_cell_measurement_reflns_used 9880
_cell_measurement_temperature 100(2)
_cell_measurement_theta_max 31.43
_cell_measurement_theta_min 2.31
_cell_volume 2177.7(4)
_computing_cell_refinement 'SAINT 7.46A (Bruker-AXS, 2009)'
_computing_data_collection 'APEX2 v2009.9.0 (Bruker-AXS, 2009)'
_computing_data_reduction 'SAINT 7.46A (Bruker-AXS, 2009)'
_computing_molecular_graphics 'Bruker SHELXTL'
_computing_publication_material 'Bruker SHELXTL'
_computing_structure_refinement 'SHELXL-97 (Sheldrick, 2008)'
_computing_structure_solution 'SHELXS-97 (Sheldrick, 2008)'
_diffrn_ambient_temperature 100(2)
_diffrn_detector_area_resol_mean 8.3
_diffrn_measured_fraction_theta_full 0.994
_diffrn_measured_fraction_theta_max 0.994
_diffrn_measurement_device_type 'Bruker Smart APEX CCD'
_diffrn_measurement_method '\f and \w scans'
_diffrn_radiation_monochromator graphite
_diffrn_radiation_source 'fine-focus sealed tube'
_diffrn_radiation_type MoK\a
_diffrn_radiation_wavelength 0.71073
_diffrn_reflns_av_R_equivalents 0.0383
_diffrn_reflns_av_sigmaI/netI 0.0330
_diffrn_reflns_limit_h_max 14
_diffrn_reflns_limit_h_min -14
_diffrn_reflns_limit_k_max 18
_diffrn_reflns_limit_k_min -19
_diffrn_reflns_limit_l_max 21
_diffrn_reflns_limit_l_min -21
_diffrn_reflns_number 49325
_diffrn_reflns_theta_full 29.57
_diffrn_reflns_theta_max 29.57
_diffrn_reflns_theta_min 1.36
_exptl_absorpt_coefficient_mu 2.559
_exptl_absorpt_correction_T_max 0.6286
_exptl_absorpt_correction_T_min 0.3611
_exptl_absorpt_correction_type multi-scan
_exptl_absorpt_process_details 'SADABS (Sheldrick, 2009)'
_exptl_crystal_colour colourless
_exptl_crystal_density_diffrn 1.298
_exptl_crystal_density_method 'not measured'
_exptl_crystal_description block
_exptl_crystal_F_000 884
_exptl_crystal_size_max 0.50
_exptl_crystal_size_mid 0.40
_exptl_crystal_size_min 0.20
_refine_diff_density_max 1.571
_refine_diff_density_min -0.614
_refine_diff_density_rms 0.091
_refine_ls_extinction_method none
_refine_ls_goodness_of_fit_ref 1.053
_refine_ls_hydrogen_treatment mixed
_refine_ls_matrix_type full
_refine_ls_number_parameters 536
_refine_ls_number_reflns 12128
_refine_ls_number_restraints 13
_refine_ls_restrained_S_all 1.054
_refine_ls_R_factor_all 0.0284
_refine_ls_R_factor_gt 0.0240
_refine_ls_shift/su_max 0.001
_refine_ls_shift/su_mean 0.000
_refine_ls_structure_factor_coef Fsqd
_refine_ls_weighting_details 'calc w=1/[\s^2^(Fo^2^)+(0.0241P)^2^+1.4392P] where P=(Fo^2^+2Fc^2^)/3'
_refine_ls_weighting_scheme calc
_refine_ls_wR_factor_gt 0.0549
_refine_ls_wR_factor_ref 0.0574
_reflns_number_gt 11140
_reflns_number_total 12128
_reflns_threshold_expression >2sigma(I)
_cod_data_source_file ja104761n_si_006.cif
_cod_data_source_block 10116b
_cod_database_code 4102723

loop_
_symmetry_equiv_pos_as_xyz
'x, y, z'
'-x, -y, -z'

loop_
_atom_site_label
_atom_site_type_symbol
_atom_site_fract_x
_atom_site_fract_y
_atom_site_fract_z
_atom_site_U_iso_or_equiv
_atom_site_adp_type
_atom_site_occupancy
_atom_site_symmetry_multiplicity
_atom_site_calc_flag
_atom_site_refinement_flags
_atom_site_disorder_assembly
_atom_site_disorder_group
Ta1 Ta -0.785066(7) 0.240336(6) 0.234404(5) 0.01643(3) Uani 1 1 d . . .
O1 O -0.95052(14) 0.21132(11) 0.22882(10) 0.0212(3) Uani 1 1 d . . .
N1 N -0.59806(17) 0.17270(13) 0.19522(12) 0.0215(4) Uani 1 1 d . . .
N2 N -0.82687(16) 0.27418(13) 0.36244(12) 0.0194(3) Uani 1 1 d . . .
N3 N -0.75922(17) 0.34862(14) 0.14429(12) 0.0228(4) Uani 1 1 d . . .
N4 N -1.0870(2) 0.11479(19) 0.31061(15) 0.0404(6) Uani 1 1 d . A .
C11 C -0.46640(19) 0.17905(16) 0.14850(15) 0.0224(4) Uani 1 1 d . . .
C12 C -0.4170(2) 0.25739(17) 0.16933(18) 0.0292(5) Uani 1 1 d . . .
H12 H -0.4720 0.3039 0.2141 0.035 Uiso 1 1 calc R . .
C13 C -0.2876(2) 0.26742(19) 0.1247(2) 0.0365(6) Uani 1 1 d . . .
C14 C -0.2083(2) 0.1990(2) 0.05895(18) 0.0354(6) Uani 1 1 d . . .
H14 H -0.1202 0.2058 0.0282 0.042 Uiso 1 1 calc R . .
C15 C -0.2556(2) 0.1207(2) 0.03737(17) 0.0335(5) Uani 1 1 d . . .
C16 C -0.3856(2) 0.11126(18) 0.08257(16) 0.0278(5) Uani 1 1 d . . .
H16 H -0.4189 0.0583 0.0682 0.033 Uiso 1 1 calc R . .
C17 C -0.66474(19) 0.09268(16) 0.19763(14) 0.0197(4) Uani 1 1 d D A .
H17 H -0.661(2) 0.0700(18) 0.1382(12) 0.024 Uiso 1 1 d D . .
C21 C -0.7333(2) 0.31137(17) 0.39284(15) 0.0234(4) Uani 1 1 d . . .
C22 C -0.6798(2) 0.26391(19) 0.45929(17) 0.0301(5) Uani 1 1 d . . .
H22 H -0.7089 0.2067 0.4879 0.036 Uiso 1 1 calc R . .
C23 C -0.5841(2) 0.2998(2) 0.48398(19) 0.0388(7) Uani 1 1 d . . .
C24 C -0.5412(2) 0.3822(2) 0.4412(2) 0.0427(7) Uani 1 1 d . . .
H24 H -0.4751 0.4061 0.4572 0.051 Uiso 1 1 calc R . .
C25 C -0.5929(2) 0.4310(2) 0.37516(19) 0.0380(6) Uani 1 1 d . . .
C26 C -0.6906(2) 0.39553(18) 0.35189(17) 0.0280(5) Uani 1 1 d . . .
H26 H -0.7280 0.4293 0.3078 0.034 Uiso 1 1 calc R . .
C27 C -0.9308(2) 0.23275(16) 0.42986(14) 0.0218(4) Uani 1 1 d . . .
H27A H -0.8880 0.1897 0.4705 0.026 Uiso 1 1 calc R . .
H27B H -0.9657 0.1899 0.3986 0.026 Uiso 1 1 calc R . .
C28 C -1.0498(2) 0.30800(17) 0.48706(15) 0.0251(4) Uani 1 1 d . . .
C31 C -0.8314(2) 0.44785(17) 0.16901(16) 0.0258(4) Uani 1 1 d . . .
C32 C -0.7668(3) 0.5278(2) 0.1562(2) 0.0404(6) Uani 1 1 d . . .
H32 H -0.6733 0.5165 0.1296 0.048 Uiso 1 1 calc R . .
C33 C -0.8381(4) 0.6233(2) 0.1820(2) 0.0505(8) Uani 1 1 d . . .
C34 C -0.9734(4) 0.6387(2) 0.2218(2) 0.0468(8) Uani 1 1 d . . .
H34 H -1.0224 0.7041 0.2385 0.056 Uiso 1 1 calc R . .
C35 C -1.0396(3) 0.5613(2) 0.23801(17) 0.0368(6) Uani 1 1 d . . .
C36 C -0.9677(2) 0.46541(17) 0.21032(15) 0.0259(4) Uani 1 1 d . . .
H36 H -1.0126 0.4119 0.2199 0.031 Uiso 1 1 calc R . .
C37 C -0.6678(2) 0.3381(2) 0.05206(16) 0.0325(5) Uani 1 1 d . . .
H37A H -0.5900 0.2842 0.0514 0.039 Uiso 1 1 calc R . .
H37B H -0.6349 0.4003 0.0356 0.039 Uiso 1 1 calc R . .
C38 C -0.7287(3) 0.3157(2) -0.01942(16) 0.0393(6) Uani 1 1 d . . .
C47 C -1.0235(2) 0.14089(17) 0.23778(15) 0.0228(4) Uani 1 1 d D . .
H47 H -1.024(3) 0.1185(19) 0.1809(13) 0.027 Uiso 1 1 d D . .
C131 C -0.2337(3) 0.3500(2) 0.1507(3) 0.0622(11) Uani 1 1 d . . .
H13A H -0.1420 0.3467 0.1132 0.093 Uiso 1 1 calc R . .
H13B H -0.2353 0.3424 0.2135 0.093 Uiso 1 1 calc R . .
H13C H -0.2889 0.4143 0.1423 0.093 Uiso 1 1 calc R . .
C151 C -0.1676(3) 0.0446(3) -0.0317(2) 0.0534(9) Uani 1 1 d . . .
H15A H -0.0986 0.0742 -0.0738 0.080 Uiso 1 1 calc R . .
H15B H -0.2214 0.0225 -0.0640 0.080 Uiso 1 1 calc R . .
H15C H -0.1256 -0.0124 -0.0022 0.080 Uiso 1 1 calc R . .
C18 C -0.6434(2) 0.00268(16) 0.25883(15) 0.0224(4) Uani 1 1 d . . .
C181 C -0.7690(6) -0.0382(5) 0.2932(5) 0.0344(16) Uani 0.480(10) 1 d PD A 1
H18A H -0.7948 -0.0562 0.2426 0.052 Uiso 0.480(10) 1 calc PR A 1
H18B H -0.8407 0.0124 0.3293 0.052 Uiso 0.480(10) 1 calc PR A 1
H18C H -0.7526 -0.0971 0.3298 0.052 Uiso 0.480(10) 1 calc PR A 1
C182 C -0.6146(10) 0.0392(5) 0.3429(5) 0.0386(18) Uani 0.480(10) 1 d PD A 1
H18D H -0.5887 -0.0182 0.3786 0.058 Uiso 0.480(10) 1 calc PR A 1
H18E H -0.6950 0.0831 0.3791 0.058 Uiso 0.480(10) 1 calc PR A 1
H18F H -0.5424 0.0755 0.3231 0.058 Uiso 0.480(10) 1 calc PR A 1
C183 C -0.5284(9) -0.0749(6) 0.2134(6) 0.0399(19) Uani 0.480(10) 1 d PD A 1
H18G H -0.4478 -0.0475 0.1955 0.060 Uiso 0.480(10) 1 calc PR A 1
H18H H -0.5437 -0.0977 0.1604 0.060 Uiso 0.480(10) 1 calc PR A 1
H18I H -0.5175 -0.1308 0.2541 0.060 Uiso 0.480(10) 1 calc PR A 1
C581 C -0.7254(6) -0.0701(4) 0.2404(6) 0.0411(19) Uani 0.520(10) 1 d PD A 2
H58A H -0.6936 -0.0881 0.1771 0.062 Uiso 0.520(10) 1 calc PR A 2
H58B H -0.8198 -0.0376 0.2560 0.062 Uiso 0.520(10) 1 calc PR A 2
H58C H -0.7142 -0.1302 0.2766 0.062 Uiso 0.520(10) 1 calc PR A 2
C582 C -0.6845(9) 0.0258(5) 0.3543(4) 0.0424(19) Uani 0.520(10) 1 d PD A 2
H58D H -0.6575 -0.0337 0.3874 0.064 Uiso 0.520(10) 1 calc PR A 2
H58E H -0.7814 0.0483 0.3754 0.064 Uiso 0.520(10) 1 calc PR A 2
H58F H -0.6422 0.0784 0.3640 0.064 Uiso 0.520(10) 1 calc PR A 2
C583 C -0.4952(6) -0.0544(6) 0.2300(5) 0.0280(13) Uani 0.520(10) 1 d PD A 2
H58G H -0.4849 -0.1138 0.2670 0.042 Uiso 0.520(10) 1 calc PR A 2
H58H H -0.4382 -0.0113 0.2375 0.042 Uiso 0.520(10) 1 calc PR A 2
H58I H -0.4695 -0.0739 0.1672 0.042 Uiso 0.520(10) 1 calc PR A 2
C231 C -0.5294(3) 0.2475(3) 0.5566(2) 0.0578(10) Uani 1 1 d . . .
H23A H -0.4350 0.2493 0.5426 0.087 Uiso 1 1 calc R . .
H23B H -0.5392 0.1783 0.5607 0.087 Uiso 1 1 calc R . .
H23C H -0.5784 0.2808 0.6137 0.087 Uiso 1 1 calc R . .
C251 C -0.5468(3) 0.5212(2) 0.3277(2) 0.0543(9) Uani 1 1 d . . .
H25A H -0.4979 0.5475 0.3611 0.081 Uiso 1 1 calc R . .
H25B H -0.6241 0.5721 0.3237 0.081 Uiso 1 1 calc R . .
H25C H -0.4883 0.5025 0.2676 0.081 Uiso 1 1 calc R . .
C281 C -1.1458(3) 0.2464(2) 0.5450(2) 0.0443(7) Uani 1 1 d . . .
H28A H -1.2253 0.2909 0.5815 0.066 Uiso 1 1 calc R . .
H28B H -1.1020 0.2027 0.5840 0.066 Uiso 1 1 calc R . .
H28C H -1.1716 0.2062 0.5067 0.066 Uiso 1 1 calc R . .
C282 C -1.1183(2) 0.3775(2) 0.42807(17) 0.0359(6) Uani 1 1 d . . .
H28D H -1.1455 0.3385 0.3896 0.054 Uiso 1 1 calc R . .
H28E H -1.0567 0.4169 0.3911 0.054 Uiso 1 1 calc R . .
H28F H -1.1970 0.4219 0.4655 0.054 Uiso 1 1 calc R . .
C283 C -1.0082(3) 0.3686(2) 0.54772(19) 0.0411(7) Uani 1 1 d . . .
H28G H -0.9473 0.4087 0.5112 0.062 Uiso 1 1 calc R . .
H28H H -0.9633 0.3236 0.5853 0.062 Uiso 1 1 calc R . .
H28I H -1.0872 0.4122 0.5855 0.062 Uiso 1 1 calc R . .
C331 C -0.7658(5) 0.7082(3) 0.1687(3) 0.0803(14) Uani 1 1 d . . .
H33A H -0.8308 0.7712 0.1819 0.120 Uiso 1 1 calc R . .
H33B H -0.7097 0.7085 0.1068 0.120 Uiso 1 1 calc R . .
H33C H -0.7100 0.6997 0.2089 0.120 Uiso 1 1 calc R . .
C351 C -1.1868(3) 0.5788(2) 0.2841(2) 0.0533(9) Uani 1 1 d . . .
H35A H -1.2023 0.5763 0.3489 0.080 Uiso 1 1 calc R . .
H35B H -1.2238 0.5274 0.2663 0.080 Uiso 1 1 calc R . .
H35C H -1.2302 0.6442 0.2673 0.080 Uiso 1 1 calc R . .
C381 C -0.8529(3) 0.3937(3) -0.02054(19) 0.0522(8) Uani 1 1 d . . .
H38A H -0.8314 0.4597 -0.0284 0.078 Uiso 1 1 calc R . .
H38B H -0.9226 0.3915 0.0360 0.078 Uiso 1 1 calc R . .
H38C H -0.8845 0.3800 -0.0699 0.078 Uiso 1 1 calc R . .
C382 C -0.6212(3) 0.3173(3) -0.1093(2) 0.0591(10) Uani 1 1 d . . .
H38D H -0.6512 0.2963 -0.1568 0.089 Uiso 1 1 calc R . .
H38E H -0.5386 0.2718 -0.1069 0.089 Uiso 1 1 calc R . .
H38F H -0.6053 0.3847 -0.1216 0.089 Uiso 1 1 calc R . .
C383 C -0.7620(3) 0.2132(3) -0.00486(19) 0.0501(8) Uani 1 1 d . . .
H38G H -0.8309 0.2120 0.0522 0.075 Uiso 1 1 calc R . .
H38H H -0.6820 0.1635 -0.0040 0.075 Uiso 1 1 calc R . .
H38I H -0.7946 0.1982 -0.0533 0.075 Uiso 1 1 calc R . .
C48 C -1.1695(2) 0.03985(19) 0.32170(17) 0.0306(5) Uani 1 1 d U . .
C481 C -1.1453(9) -0.0172(7) 0.4013(6) 0.044(2) Uani 0.480(10) 1 d PD A 1
H48A H -1.1998 -0.0676 0.4167 0.066 Uiso 0.480(10) 1 calc PR A 1
H48B H -1.1692 0.0282 0.4518 0.066 Uiso 0.480(10) 1 calc PR A 1
H48C H -1.0511 -0.0496 0.3878 0.066 Uiso 0.480(10) 1 calc PR A 1
C482 C -1.3206(8) 0.0957(7) 0.3515(6) 0.0322(17) Uani 0.480(10) 1 d PD A 1
H48D H -1.3421 0.1341 0.3012 0.048 Uiso 0.480(10) 1 calc PR A 1
H48E H -1.3359 0.1405 0.4011 0.048 Uiso 0.480(10) 1 calc PR A 1
H48F H -1.3773 0.0470 0.3706 0.048 Uiso 0.480(10) 1 calc PR A 1
C483 C -1.1428(11) -0.0191(11) 0.2420(12) 0.042(3) Uani 0.480(10) 1 d P A 1
H48G H -1.2019 -0.0663 0.2543 0.063 Uiso 0.480(10) 1 calc PR A 1
H48H H -1.0500 -0.0555 0.2251 0.063 Uiso 0.480(10) 1 calc PR A 1
H48I H -1.1585 0.0249 0.1931 0.063 Uiso 0.480(10) 1 calc PR A 1
C681 C -1.1071(11) -0.0581(9) 0.3666(10) 0.080(4) Uani 0.520(10) 1 d PU A 2
H68A H -1.1704 -0.1023 0.3832 0.120 Uiso 0.520(10) 1 calc PR A 2
H68B H -1.0883 -0.0403 0.4201 0.120 Uiso 0.520(10) 1 calc PR A 2
H68C H -1.0244 -0.0921 0.3242 0.120 Uiso 0.520(10) 1 calc PR A 2
C682 C -1.2954(12) 0.0862(10) 0.3808(9) 0.075(4) Uani 0.520(10) 1 d PD A 2
H68D H -1.3390 0.1408 0.3497 0.113 Uiso 0.520(10) 1 calc PR A 2
H68E H -1.2816 0.1122 0.4330 0.113 Uiso 0.520(10) 1 calc PR A 2
H68F H -1.3518 0.0373 0.4001 0.113 Uiso 0.520(10) 1 calc PR A 2
C683 C -1.1828(12) 0.0037(11) 0.2347(9) 0.050(3) Uani 0.520(10) 1 d PD A 2
H68G H -1.0949 -0.0289 0.1971 0.075 Uiso 0.520(10) 1 calc PR A 2
H68H H -1.2200 0.0606 0.2027 0.075 Uiso 0.520(10) 1 calc PR A 2
H68I H -1.2420 -0.0435 0.2490 0.075 Uiso 0.520(10) 1 calc PR A 2

loop_
_atom_site_aniso_label
_atom_site_aniso_U_11
_atom_site_aniso_U_22
_atom_site_aniso_U_33
_atom_site_aniso_U_23
_atom_site_aniso_U_13
_atom_site_aniso_U_12
Ta1 0.01478(4) 0.01621(5) 0.01839(4) 0.00113(3) -0.00355(3) -0.00560(3)
O1 0.0176(6) 0.0224(8) 0.0249(8) 0.0012(6) -0.0058(5) -0.0079(5)
N1 0.0182(8) 0.0174(9) 0.0278(9) -0.0002(7) -0.0024(7) -0.0074(6)
N2 0.0188(8) 0.0194(9) 0.0209(8) 0.0004(7) -0.0066(6) -0.0049(6)
N3 0.0199(8) 0.0221(9) 0.0247(9) 0.0051(7) -0.0036(7) -0.0063(7)
N4 0.0497(13) 0.0579(16) 0.0288(11) 0.0126(10) -0.0161(10) -0.0402(12)
C11 0.0161(9) 0.0215(11) 0.0279(11) 0.0052(9) -0.0042(8) -0.0049(7)
C12 0.0197(10) 0.0194(11) 0.0458(14) 0.0014(10) -0.0052(9) -0.0053(8)
C13 0.0218(11) 0.0256(12) 0.0610(18) 0.0084(12) -0.0085(11) -0.0102(9)
C14 0.0180(10) 0.0404(15) 0.0438(15) 0.0089(12) -0.0023(9) -0.0100(9)
C15 0.0213(10) 0.0448(15) 0.0296(12) 0.0015(11) -0.0006(9) -0.0067(10)
C16 0.0208(10) 0.0321(13) 0.0284(12) 0.0007(10) -0.0026(8) -0.0081(8)
C17 0.0179(9) 0.0191(10) 0.0223(10) 0.0012(8) -0.0041(7) -0.0075(7)
C21 0.0183(9) 0.0234(11) 0.0281(11) -0.0073(9) -0.0071(8) -0.0012(7)
C22 0.0263(11) 0.0297(13) 0.0346(13) -0.0100(10) -0.0152(9) 0.0053(9)
C23 0.0274(12) 0.0443(16) 0.0449(15) -0.0243(13) -0.0191(11) 0.0112(10)
C24 0.0206(11) 0.0508(17) 0.0594(18) -0.0331(15) -0.0142(11) 0.0004(10)
C25 0.0242(11) 0.0371(15) 0.0501(16) -0.0231(12) -0.0006(10) -0.0087(10)
C26 0.0235(10) 0.0255(12) 0.0339(12) -0.0083(10) -0.0052(9) -0.0049(8)
C27 0.0236(10) 0.0201(10) 0.0212(10) 0.0009(8) -0.0063(8) -0.0041(7)
C28 0.0237(10) 0.0278(12) 0.0216(10) -0.0004(9) -0.0046(8) -0.0037(8)
C31 0.0328(11) 0.0192(11) 0.0274(11) 0.0067(9) -0.0118(9) -0.0072(8)
C32 0.0499(16) 0.0288(14) 0.0509(17) 0.0143(12) -0.0222(13) -0.0199(11)
C33 0.087(2) 0.0242(14) 0.0554(19) 0.0120(13) -0.0392(18) -0.0218(14)
C34 0.084(2) 0.0196(13) 0.0436(16) 0.0000(11) -0.0399(16) 0.0035(13)
C35 0.0502(15) 0.0303(14) 0.0287(13) -0.0069(10) -0.0227(11) 0.0114(11)
C36 0.0320(11) 0.0228(11) 0.0245(11) -0.0005(9) -0.0140(9) -0.0008(8)
C37 0.0238(10) 0.0361(14) 0.0294(12) 0.0131(10) 0.0006(9) -0.0048(9)
C38 0.0352(13) 0.0514(17) 0.0186(11) 0.0081(11) -0.0002(9) 0.0035(11)
C47 0.0212(9) 0.0245(11) 0.0251(11) -0.0013(9) -0.0071(8) -0.0086(8)
C131 0.0292(14) 0.0342(16) 0.119(3) -0.0090(18) -0.0054(16) -0.0183(12)
C151 0.0266(13) 0.078(2) 0.0456(17) -0.0250(16) 0.0103(11) -0.0124(13)
C18 0.0213(9) 0.0172(10) 0.0273(11) 0.0019(8) -0.0061(8) -0.0030(7)
C181 0.033(3) 0.030(3) 0.044(4) 0.016(3) -0.014(3) -0.014(2)
C182 0.064(5) 0.025(3) 0.034(4) 0.009(2) -0.033(4) -0.003(3)
C183 0.035(4) 0.024(4) 0.047(4) 0.004(3) 0.000(3) 0.005(3)
C581 0.034(3) 0.021(3) 0.075(5) 0.015(3) -0.023(3) -0.014(2)
C582 0.057(4) 0.024(3) 0.026(3) 0.006(2) 0.005(3) 0.006(3)
C583 0.022(3) 0.024(3) 0.036(3) 0.003(2) -0.008(2) -0.0019(19)
C231 0.0441(16) 0.071(2) 0.060(2) -0.0303(17) -0.0369(15) 0.0222(15)
C251 0.0370(15) 0.0467(18) 0.078(2) -0.0241(17) 0.0013(14) -0.0237(13)
C281 0.0355(14) 0.0424(16) 0.0399(15) 0.0029(13) 0.0099(11) -0.0070(11)
C282 0.0275(11) 0.0430(15) 0.0300(13) -0.0031(11) -0.0071(9) 0.0065(10)
C283 0.0374(13) 0.0474(17) 0.0353(14) -0.0201(13) -0.0103(11) 0.0029(11)
C331 0.135(4) 0.0322(19) 0.100(3) 0.022(2) -0.060(3) -0.043(2)
C351 0.0536(18) 0.0519(19) 0.0437(17) -0.0162(14) -0.0217(14) 0.0265(15)
C381 0.0401(15) 0.077(2) 0.0269(14) 0.0050(14) -0.0087(11) 0.0106(14)
C382 0.0492(17) 0.072(2) 0.0285(15) 0.0150(15) 0.0079(12) 0.0128(16)
C383 0.0603(19) 0.061(2) 0.0248(14) -0.0069(13) -0.0055(12) -0.0127(15)
C48 0.0269(11) 0.0354(13) 0.0357(13) 0.0130(10) -0.0136(9) -0.0173(9)
C481 0.036(4) 0.042(5) 0.060(5) 0.034(4) -0.024(3) -0.019(3)
C482 0.015(2) 0.039(3) 0.043(4) -0.001(3) -0.007(2) -0.005(2)
C483 0.029(5) 0.033(4) 0.063(6) -0.004(4) -0.005(4) -0.015(3)
C681 0.060(6) 0.071(6) 0.130(9) 0.071(6) -0.055(6) -0.040(4)
C682 0.057(7) 0.089(8) 0.077(8) -0.019(7) 0.011(5) -0.049(6)
C683 0.058(8) 0.062(8) 0.042(4) -0.004(5) -0.009(5) -0.047(6)

loop_
_atom_type_symbol
_atom_type_description
_atom_type_scat_dispersion_real
_atom_type_scat_dispersion_imag
_atom_type_scat_source
C C 0.0033 0.0016 'International Tables Vol C Tables 4.2.6.8 and 6.1.1.4'
H H 0.0000 0.0000 'International Tables Vol C Tables 4.2.6.8 and 6.1.1.4'
N N 0.0061 0.0033 'International Tables Vol C Tables 4.2.6.8 and 6.1.1.4'
O O 0.0106 0.0060 'International Tables Vol C Tables 4.2.6.8 and 6.1.1.4'
Ta Ta -0.7052 6.5227 'International Tables Vol C Tables 4.2.6.8 and 6.1.1.4'

loop_
_geom_angle_atom_site_label_1
_geom_angle_atom_site_label_2
_geom_angle_atom_site_label_3
_geom_angle
O1 Ta1 N1 134.98(7)
O1 Ta1 N2 102.32(6)
N1 Ta1 N2 106.88(7)
O1 Ta1 N3 102.00(7)
N1 Ta1 N3 93.50(7)
N2 Ta1 N3 118.26(8)
O1 Ta1 C17 96.22(7)
N1 Ta1 C17 40.35(7)
N2 Ta1 C17 114.54(8)
N3 Ta1 C17 117.96(8)
C47 O1 Ta1 145.96(14)
C11 N1 C17 129.04(18)
C11 N1 Ta1 147.26(15)
C17 N1 Ta1 78.02(11)
C21 N2 C27 117.85(17)
C21 N2 Ta1 119.99(14)
C27 N2 Ta1 119.44(13)
C31 N3 C37 114.70(18)
C31 N3 Ta1 118.90(14)
C37 N3 Ta1 126.38(15)
C47 N4 C48 123.1(2)
C16 C11 C12 119.62(19)
C16 C11 N1 122.3(2)
C12 C11 N1 118.09(19)
C13 C12 C11 120.4(2)
C14 C13 C12 119.1(2)
C14 C13 C131 121.1(2)
C12 C13 C131 119.8(3)
C13 C14 C15 121.3(2)
C14 C15 C16 119.1(2)
C14 C15 C151 121.1(2)
C16 C15 C151 119.8(2)
C11 C16 C15 120.4(2)
H17 C17 N1 114.6(15)
H17 C17 C18 110.0(15)
N1 C17 C18 120.01(18)
H17 C17 Ta1 114.4(15)
N1 C17 Ta1 61.63(10)
C18 C17 Ta1 128.26(14)
C26 C21 C22 119.1(2)
C26 C21 N2 118.4(2)
C22 C21 N2 122.4(2)
C23 C22 C21 120.7(3)
C24 C23 C22 119.3(3)
C24 C23 C231 121.4(3)
C22 C23 C231 119.4(3)
C23 C24 C25 121.3(2)
C24 C25 C26 119.1(3)
C24 C25 C251 121.9(3)
C26 C25 C251 119.1(3)
C21 C26 C25 120.6(2)
N2 C27 C28 116.77(18)
C282 C28 C283 109.6(2)
C282 C28 C281 109.6(2)
C283 C28 C281 108.9(2)
C282 C28 C27 110.55(18)
C283 C28 C27 112.11(19)
C281 C28 C27 105.94(19)
C36 C31 C32 118.7(2)
C36 C31 N3 119.7(2)
C32 C31 N3 121.5(2)
C33 C32 C31 120.8(3)
C34 C33 C32 119.2(3)
C34 C33 C331 121.0(3)
C32 C33 C331 119.8(4)
C33 C34 C35 121.6(3)
C34 C35 C36 119.0(3)
C34 C35 C351 120.9(3)
C36 C35 C351 120.1(3)
C31 C36 C35 120.7(2)
N3 C37 C38 115.26(19)
C383 C38 C381 109.8(3)
C383 C38 C382 109.2(3)
C381 C38 C382 109.3(2)
C383 C38 C37 110.6(2)
C381 C38 C37 111.9(2)
C382 C38 C37 106.1(2)
H47 C47 N4 125.4(16)
H47 C47 O1 112.2(16)
N4 C47 O1 122.3(2)
C582 C18 C183 125.0(5)
C582 C18 C181 77.9(4)
C183 C18 C181 111.3(4)
C582 C18 C17 115.0(3)
C183 C18 C17 111.6(4)
C181 C18 C17 110.5(3)
C582 C18 C583 109.4(4)
C183 C18 C583 23.4(3)
C181 C18 C583 129.1(4)
C17 C18 C583 110.7(3)
C582 C18 C581 110.2(4)
C183 C18 C581 83.2(4)
C181 C18 C581 34.2(3)
C17 C18 C581 105.4(3)
C583 C18 C581 105.7(3)
C582 C18 C182 29.4(3)
C183 C18 C182 108.2(5)
C181 C18 C182 106.9(4)
C17 C18 C182 108.2(3)
C583 C18 C182 87.1(4)
C581 C18 C182 136.8(4)
C682 C48 C483 128.6(6)
C682 C48 N4 104.1(5)
C483 C48 N4 114.3(7)
C682 C48 C481 86.1(6)
C483 C48 C481 115.6(7)
N4 C48 C481 102.6(4)
C682 C48 C683 112.3(6)
C483 C48 C683 19.4(6)
N4 C48 C683 115.5(6)
C481 C48 C683 130.3(6)
C682 C48 C482 22.0(6)
C483 C48 C482 109.8(5)
N4 C48 C482 107.9(4)
C481 C48 C482 106.1(5)
C683 C48 C482 91.8(5)
C682 C48 C681 109.9(7)
C483 C48 C681 87.8(7)
N4 C48 C681 110.4(4)
C481 C48 C681 28.6(5)
C683 C48 C681 104.7(7)
C482 C48 C681 125.5(6)

loop_
_geom_bond_atom_site_label_1
_geom_bond_atom_site_label_2
_geom_bond_distance
Ta1 O1 1.9393(14)
Ta1 N1 1.9539(17)
Ta1 N2 1.9899(18)
Ta1 N3 1.9969(18)
Ta1 C17 2.172(2)
O1 C47 1.355(2)
N1 C11 1.408(2)
N1 C17 1.438(3)
N2 C21 1.435(3)
N2 C27 1.482(3)
N3 C31 1.434(3)
N3 C37 1.484(3)
N4 C47 1.222(3)
N4 C48 1.476(3)
C11 C16 1.392(3)
C11 C12 1.403(3)
C12 C13 1.393(3)
C13 C14 1.392(4)
C13 C131 1.517(4)
C14 C15 1.392(4)
C15 C16 1.399(3)
C15 C151 1.510(4)
C17 H17 0.992(16)
C17 C18 1.540(3)
C21 C26 1.392(3)
C21 C22 1.399(3)
C22 C23 1.397(3)
C23 C24 1.381(4)
C23 C231 1.510(4)
C24 C25 1.389(4)
C25 C26 1.401(3)
C25 C251 1.511(4)
C27 C28 1.543(3)
C28 C282 1.519(3)
C28 C283 1.529(3)
C28 C281 1.531(3)
C31 C36 1.389(3)
C31 C32 1.403(3)
C32 C33 1.391(4)
C33 C34 1.378(5)
C33 C331 1.517(4)
C34 C35 1.381(4)
C35 C36 1.403(3)
C35 C351 1.505(4)
C37 C38 1.538(4)
C38 C383 1.522(5)
C38 C381 1.527(4)
C38 C382 1.538(4)
C47 H47 0.965(16)
C18 C582 1.467(6)
C18 C183 1.476(8)
C18 C181 1.517(6)
C18 C583 1.561(7)
C18 C581 1.569(6)
C18 C182 1.580(6)
C48 C682 1.434(12)
C48 C483 1.460(17)
C48 C481 1.493(8)
C48 C683 1.543(14)
C48 C482 1.582(8)
C48 C681 1.594(9)
